data_1541780
loop_
_publ_author_name
'Kovba, L.M.'
'Komarevtseva, N.I.'
'Kuz'mitcheva, E.U.'

_publ_section_title
;
 On the Crystal Structures of U13 O34 and delta-U2 O5
;
_journal_name_full Radiokhimiya
_journal_page_first 754
_journal_page_last 757
_journal_volume 21
_journal_year 1979
_chemical_formula_sum 'O34 U13'
_chemical_name_systematic 'U13 O34'
_space_group_IT_number 38
_symmetry_space_group_name_Hall 'A 2 -2'
_symmetry_space_group_name_H-M 'A m m 2'
_cell_angle_alpha 90
_cell_angle_beta 90
_cell_angle_gamma 90
_cell_formula_units_Z 2
_cell_length_a 4.143
_cell_length_b 51.532
_cell_length_c 6.74
_cell_volume 1438.970
_citation_journal_id_ASTM RADKAU
_cod_data_source_file Kovba_RADKAU_1979_1282.cif
_cod_data_source_block O34U13
_cod_original_cell_volume 1438.97
_cod_database_code 1541780

loop_
_symmetry_equiv_pos_as_xyz
x,y,z
-x,-y,z
-x,y,z
x,-y,z
x,y+1/2,z+1/2
-x,-y+1/2,z+1/2
-x,y+1/2,z+1/2
x,-y+1/2,z+1/2

loop_
_atom_site_label
_atom_site_type_symbol
_atom_site_fract_x
_atom_site_fract_y
_atom_site_fract_z
_atom_site_occupancy
_atom_site_U_iso_or_equiv
O15 O-2 0 0.347 0.22 1 0.0
O4 O-2 0.5 0.233 0.006 1 0.0
O3 O-2 0.5 0.152 0.004 1 0.0
U5 U+5 0 0.308 0.022 1 0.0
U3 U+5 0 0.152 0.004 1 0.0
O7 O-2 0.5 0.461 0.022 1 0.0
U2 U+5 0 0.077 0.039 1 0.0
U4 U+5 0 0.232 0.006 1 0.0
O12 O-2 0 0.192 0 1 0.0
O8 O-2 0 0 0.438 1 0.0
O17 O-2 0 0.422 0.12 1 0.0
O6 O-2 0.5 0.384 0.021 1 0.0
O5 O-2 0.5 0.308 0.022 1 0.0
O16 O-2 0 0.387 0.363 1 0.0
O13 O-2 0 0.223 0.31 1 0.0
O11 O-2 0 0.16 0.3 1 0.0
O1 O-2 0.5 0 0.017 1 0.0
O10 O-2 0 0.11 0.22 1 0.0
U6 U+5 0 0.384 0.021 1 0.0
U1 U+5 0 0 0.017 1 0.0
O18 O-2 0 0.47 0.33 1 0.0
O2 O-2 0.5 0.077 0.039 1 0.0
O14 O-2 0 0.277 0.214 1 0.0
U7 U+5 0 0.461 0.022 1 0.0
O9 O-2 0 0.044 0.223 1 0.0
